data_7234329
loop_
_publ_author_name
'Jin-Yan Li'
'Chun-Ting He'
'Yan-Cong Chen'
'Ze-Min Zhang'
'Wei Liu'
'Zhao-Ping Ni'
'Ming-Liang Tong'

_publ_section_title
;
 Tunable cooperativity in a spin-crossover Hoffman-like metal-organic
 framework material by aromatic guests
;
_journal_name_full 'Journal of Materials Chemistry C'
_journal_page_first 7830
_journal_page_last 7835
_journal_paper_doi 10.1039/C5TC00432B
_journal_volume 3
_journal_year 2015
_chemical_formula_sum 'C26.3 H26.7 Au2 Fe N7.5 O1.8'
_chemical_formula_weight 926.43
_space_group_IT_number 11
_space_group_name_Hall '-P 2yb'
_space_group_name_H-M_alt 'P 1 21/m 1'
_symmetry_cell_setting monoclinic
_symmetry_space_group_name_H-M 'P 1 21/m 1'
_atom_sites_solution_hydrogens geom
_atom_sites_solution_primary direct
_atom_sites_solution_secondary difmap
_cell_angle_alpha 90.00
_cell_angle_beta 100.790(4)
_cell_angle_gamma 90.00
_cell_formula_units_Z 2
_cell_length_a 10.1153(3)
_cell_length_b 10.0824(3)
_cell_length_c 15.4366(6)
_cell_measurement_reflns_used 2633
_cell_measurement_temperature 95(2)
_cell_measurement_theta_max 72.9470
_cell_measurement_theta_min 4.4350
_cell_volume 1546.49(9)
_computing_structure_refinement 'SHELXL-97 (Sheldrick, 1997)'
_computing_structure_solution 'SHELXS-97 (Sheldrick, 1990)'
_diffrn_ambient_temperature 95(2)
_diffrn_detector_area_resol_mean 5.3262
_diffrn_measured_fraction_theta_full 0.966
_diffrn_measured_fraction_theta_max 0.966
_diffrn_measurement_device_type 'Cu K\a'
_diffrn_measurement_method '\w scans'
_diffrn_radiation_monochromator mirror
_diffrn_radiation_source 'SuperNova (Cu) X-ray Source'
_diffrn_radiation_type CuK\a
_diffrn_radiation_wavelength 1.54178
_diffrn_reflns_av_R_equivalents 0.0321
_diffrn_reflns_av_sigmaI/netI 0.0392
_diffrn_reflns_limit_h_max 6
_diffrn_reflns_limit_h_min -12
_diffrn_reflns_limit_k_max 12
_diffrn_reflns_limit_k_min -12
_diffrn_reflns_limit_l_max 18
_diffrn_reflns_limit_l_min -18
_diffrn_reflns_number 5908
_diffrn_reflns_theta_full 73.72
_diffrn_reflns_theta_max 73.72
_diffrn_reflns_theta_min 4.45
_diffrn_standards_decay_% 0
_diffrn_standards_interval_count 0
_diffrn_standards_interval_time 0
_diffrn_standards_number 0
_exptl_absorpt_coefficient_mu 21.471
_exptl_absorpt_correction_T_max 0.5652
_exptl_absorpt_correction_T_min 0.1410
_exptl_absorpt_correction_type multi-scan
_exptl_crystal_colour red
_exptl_crystal_density_diffrn 1.990
_exptl_crystal_density_meas ?
_exptl_crystal_density_method 'not measured'
_exptl_crystal_description plate
_exptl_crystal_F_000 871
_exptl_crystal_size_max 0.15
_exptl_crystal_size_mid 0.11
_exptl_crystal_size_min 0.03
_refine_diff_density_max 2.830
_refine_diff_density_min -3.909
_refine_diff_density_rms 0.265
_refine_ls_extinction_method none
_refine_ls_goodness_of_fit_ref 1.094
_refine_ls_hydrogen_treatment constr
_refine_ls_matrix_type full
_refine_ls_number_parameters 176
_refine_ls_number_reflns 3206
_refine_ls_number_restraints 340
_refine_ls_restrained_S_all 1.078
_refine_ls_R_factor_all 0.0605
_refine_ls_R_factor_gt 0.0533
_refine_ls_shift/su_max 0.000
_refine_ls_shift/su_mean 0.000
_refine_ls_structure_factor_coef Fsqd
_refine_ls_weighting_details 'calc w=1/[\s^2^(Fo^2^)+(0.0871P)^2^+12.3922P] where P=(Fo^2^+2Fc^2^)/3'
_refine_ls_weighting_scheme calc
_refine_ls_wR_factor_gt 0.1534
_refine_ls_wR_factor_ref 0.1606
_reflns_number_gt 2677
_reflns_number_total 3206
_reflns_threshold_expression >2sigma(I)
_cod_data_source_file J-Mater-Chem-C-2015-3-7830.cif
_cod_data_source_block 2
_cod_depositor_comments
;
The following automatic conversions were performed:

data item '_symmetry_cell_setting' value 'Monoclinic' was changed to
'monoclinic' in accordance with the built-in table derived from the
CIF Core dictionary named 'cif_core.dic' version 2.4.5 last updated
on 2014-11-21.

data item '_exptl_crystal_density_meas' value 'not measured' was
changed to '?' -- the value is perceived as not measured.

Automatic conversion script
Id: cif_fix_values 6909 2019-04-08 15:41:33Z antanas 
;
_cod_original_sg_symbol_H-M P2(1)/m
_cod_original_formula_sum 'C26.30 H26.70 Au2 Fe N7.50 O1.80'
_cod_database_code 7234329

loop_
_symmetry_equiv_pos_as_xyz
'x, y, z'
'-x, y+1/2, -z'
'-x, -y, -z'
'x, -y-1/2, z'

loop_
_atom_site_label
_atom_site_type_symbol
_atom_site_fract_x
_atom_site_fract_y
_atom_site_fract_z
_atom_site_U_iso_or_equiv
_atom_site_adp_type
_atom_site_occupancy
_atom_site_symmetry_multiplicity
_atom_site_calc_flag
_atom_site_refinement_flags
_atom_site_disorder_assembly
_atom_site_disorder_group
Fe1 Fe 0.67241(13) 0.2500 0.39855(9) 0.0225(3) Uani 1 2 d S . .
Au1 Au 0.17459(3) 0.2500 0.40269(2) 0.02392(10) Uani 1 2 d S . .
N1 N 0.4792(8) 0.2500 0.3876(5) 0.0269(19) Uani 1 2 d S . .
N4 N 0.6569(7) 0.2500 0.2678(4) 0.029(2) Uani 1 2 d SD . .
N5 N 0.6817(8) 0.2500 -0.4698(5) 0.0282(19) Uani 1 2 d S . .
C1 C 0.3667(9) 0.2500 0.3892(6) 0.026(2) Uani 1 2 d S . .
C4A C 0.5773(14) 0.3312(14) 0.2112(9) 0.0591(19) Uani 0.504(10) 1 d PDU . 1
H4A H 0.5182 0.3884 0.2360 0.071 Uiso 0.504(10) 1 d PR . 1
C5A C 0.5706(14) 0.3345(15) 0.1229(11) 0.0670(19) Uani 0.504(10) 1 d PDU . 1
H5A H 0.5169 0.4018 0.0890 0.080 Uiso 0.504(10) 1 d PR . 1
C4B C 0.7216(14) 0.3463(13) 0.2289(11) 0.0572(18) Uani 0.496(10) 1 d PDU . 2
H4B H 0.7761 0.4121 0.2638 0.069 Uiso 0.496(10) 1 d PR . 2
C5B C 0.7100(16) 0.3434(14) 0.1402(11) 0.0688(19) Uani 0.496(10) 1 d PDU . 2
H5B H 0.7491 0.4156 0.1133 0.083 Uiso 0.496(10) 1 d PR . 2
C6 C 0.6450(14) 0.2500 0.0838(9) 0.0682(16) Uani 1 2 d SDU . .
C7 C 0.6499(8) 0.2500 -0.0102(7) 0.0705(16) Uani 1 2 d SDU . .
C8 C 0.5354(8) 0.2500 -0.0760(9) 0.0775(17) Uani 1 2 d SDU . .
H8A H 0.4500 0.2500 -0.0589 0.093 Uiso 1 2 calc SR . .
C9 C 0.5390(7) 0.2500 -0.1655(9) 0.0801(17) Uani 1 2 d SDU . .
H9A H 0.4572 0.2500 -0.2073 0.096 Uiso 1 2 calc SR . .
C10 C 0.6606(9) 0.2500 -0.1942(7) 0.0759(17) Uani 1 2 d SDU . .
C11 C 0.7790(9) 0.2500 -0.1292(6) 0.0856(17) Uani 1 2 d SDU . .
H11A H 0.8639 0.2500 -0.1472 0.103 Uiso 1 2 calc SR . .
C12 C 0.7753(8) 0.2500 -0.0382(7) 0.0832(17) Uani 1 2 d SDU . .
H12A H 0.8567 0.2500 0.0041 0.100 Uiso 1 2 calc SR . .
C13 C 0.6656(19) 0.2500 -0.2880(10) 0.075(2) Uani 1 2 d SU . .
C14 C 0.6583(14) 0.3566(15) -0.3361(8) 0.082(2) Uani 1 1 d U . .
H14A H 0.6474 0.4396 -0.3091 0.099 Uiso 1 1 calc R . .
C15 C 0.6655(14) 0.3549(14) -0.4232(7) 0.082(2) Uani 1 1 d U . .
H15A H 0.6580 0.4378 -0.4530 0.098 Uiso 1 1 calc R . .
N2 N 0.8658(8) 0.2500 0.4101(5) 0.0287(19) Uani 1 2 d S . .
C2 C 0.9782(10) 0.2500 0.4116(6) 0.034(2) Uani 1 2 d SU . .
N3 N 0.6752(5) 0.4402(7) 0.3973(3) 0.0298(15) Uani 1 1 d . . .
C3 C 0.6814(8) 0.5555(10) 0.3978(5) 0.0410(18) Uani 1 1 d U . .
Au2 Au 0.68507(4) 0.7500 0.40004(2) 0.02667(11) Uani 1 2 d S . .

loop_
_atom_site_aniso_label
_atom_site_aniso_U_11
_atom_site_aniso_U_22
_atom_site_aniso_U_33
_atom_site_aniso_U_23
_atom_site_aniso_U_13
_atom_site_aniso_U_12
Fe1 0.0167(6) 0.0319(8) 0.0202(7) 0.000 0.0071(5) 0.000
Au1 0.01575(17) 0.0340(2) 0.02275(19) 0.000 0.00545(14) 0.000
N1 0.027(4) 0.032(5) 0.023(4) 0.000 0.008(3) 0.000
N4 0.028(4) 0.046(5) 0.014(3) 0.000 0.007(3) 0.000
N5 0.030(4) 0.033(4) 0.024(4) 0.000 0.009(3) 0.000
C1 0.020(4) 0.042(6) 0.016(4) 0.000 0.000(3) 0.000
C4A 0.066(3) 0.076(3) 0.039(3) 0.000(3) 0.021(3) -0.001(3)
C5A 0.075(3) 0.084(3) 0.046(3) 0.001(3) 0.022(3) -0.002(3)
C4B 0.064(3) 0.074(3) 0.037(3) 0.001(3) 0.020(3) -0.001(3)
C5B 0.076(3) 0.088(3) 0.047(3) 0.000(3) 0.022(3) 0.000(3)
C6 0.076(3) 0.085(3) 0.049(3) 0.000 0.024(3) 0.000
C7 0.080(3) 0.086(3) 0.050(3) 0.000 0.023(3) 0.000
C8 0.087(3) 0.093(3) 0.055(3) 0.000 0.020(3) 0.000
C9 0.092(3) 0.094(3) 0.057(3) 0.000 0.021(3) 0.000
C10 0.093(3) 0.087(3) 0.051(3) 0.000 0.023(3) 0.000
C11 0.094(3) 0.096(3) 0.068(3) 0.000 0.018(2) 0.000
C12 0.089(3) 0.095(3) 0.067(3) 0.000 0.018(2) 0.000
C13 0.095(3) 0.085(3) 0.048(3) 0.000 0.023(3) 0.000
C14 0.112(4) 0.085(4) 0.053(3) -0.003(3) 0.024(3) 0.011(3)
C15 0.124(5) 0.078(4) 0.047(4) -0.001(4) 0.026(4) 0.013(4)
N2 0.022(4) 0.039(5) 0.025(4) 0.000 0.004(3) 0.000
C2 0.034(4) 0.052(5) 0.018(4) 0.000 0.011(3) 0.000
N3 0.028(3) 0.044(4) 0.019(3) 0.002(2) 0.008(2) -0.005(2)
C3 0.048(4) 0.052(4) 0.026(3) 0.000(3) 0.013(3) -0.002(3)
Au2 0.0278(2) 0.0300(2) 0.0228(2) 0.000 0.00630(16) 0.000

loop_
_atom_type_symbol
_atom_type_description
_atom_type_scat_dispersion_real
_atom_type_scat_dispersion_imag
_atom_type_scat_source
C C 0.0181 0.0091 'International Tables Vol C Tables 4.2.6.8 and 6.1.1.4'
H H 0.0000 0.0000 'International Tables Vol C Tables 4.2.6.8 and 6.1.1.4'
N N 0.0311 0.0180 'International Tables Vol C Tables 4.2.6.8 and 6.1.1.4'
Fe Fe -1.1336 3.1974 'International Tables Vol C Tables 4.2.6.8 and 6.1.1.4'
Au Au -4.4197 7.2980 'International Tables Vol C Tables 4.2.6.8 and 6.1.1.4'
O O 0.0492 0.0322 'International Tables Vol C Tables 4.2.6.8 and 6.1.1.4'

loop_
_geom_angle_atom_site_label_1
_geom_angle_atom_site_label_2
_geom_angle_atom_site_label_3
_geom_angle
_geom_angle_site_symmetry_1
_geom_angle_site_symmetry_3
N3 Fe1 N3 177.7(3) 4_565 .
N3 Fe1 N1 90.91(17) 4_565 .
N3 Fe1 N1 90.91(17) . .
N3 Fe1 N2 89.09(17) 4_565 .
N3 Fe1 N2 89.09(17) . .
N1 Fe1 N2 179.7(3) . .
N3 Fe1 N4 89.31(16) 4_565 .
N3 Fe1 N4 89.31(16) . .
N1 Fe1 N4 91.4(3) . .
N2 Fe1 N4 88.8(3) . .
N3 Fe1 N5 90.72(16) 4_565 1_556
N3 Fe1 N5 90.72(16) . 1_556
N1 Fe1 N5 86.8(3) . 1_556
N2 Fe1 N5 92.9(3) . 1_556
N4 Fe1 N5 178.2(3) . 1_556
C1 Au1 C2 178.0(4) . 1_455
C1 Au1 Au2 80.0(3) . 3_666
C2 Au1 Au2 102.0(3) 1_455 3_666
C1 N1 Fe1 173.8(8) . .
C4A N4 C4A 74.8(14) 4_565 .
C4A N4 C4B 64.0(9) 4_565 4_565
C4A N4 C4B 115.0(11) . 4_565
C4A N4 C4B 115.0(11) 4_565 .
C4A N4 C4B 64.0(9) . .
C4B N4 C4B 90.3(14) 4_565 .
C4A N4 Fe1 125.4(8) 4_565 .
C4A N4 Fe1 125.4(8) . .
C4B N4 Fe1 119.3(8) 4_565 .
C4B N4 Fe1 119.3(8) . .
C15 N5 C15 108.1(13) . 4_565
C15 N5 Fe1 124.6(6) . 1_554
C15 N5 Fe1 124.6(6) 4_565 1_554
N1 C1 Au1 175.3(8) . .
N4 C4A C5A 125.4(14) . .
N4 C4A C4A 52.6(7) . 4_565
C5A C4A C4A 91.4(8) . 4_565
N4 C4A H4A 116.5 . .
C5A C4A H4A 118.0 . .
C4A C4A H4A 126.9 4_565 .
C4A C5A C6 120.5(15) . .
C4A C5A C5A 88.6(8) . 4_565
C6 C5A C5A 50.9(8) . 4_565
C4A C5A H5A 118.9 . .
C6 C5A H5A 120.5 . .
C5A C5A H5A 134.9 4_565 .
C5B C4B N4 118.0(13) . .
C5B C4B C4B 88.7(8) . 4_565
N4 C4B C4B 44.9(7) . 4_565
C5B C4B H4B 120.9 . .
N4 C4B H4B 121.0 . .
C4B C4B H4B 133.6 4_565 .
C4B C5B C6 126.9(15) . .
C4B C5B C5B 91.3(8) . 4_565
C6 C5B C5B 46.4(8) . 4_565
C4B C5B H5B 117.2 . .
C6 C5B H5B 115.8 . .
C5B C5B H5B 139.4 4_565 .
C5A C6 C5A 78.2(16) . 4_565
C5A C6 C5B 61.5(10) . .
C5A C6 C5B 113.1(14) 4_565 .
C5A C6 C5B 113.1(14) . 4_565
C5A C6 C5B 61.5(10) 4_565 4_565
C5B C6 C5B 87.3(15) . 4_565
C5A C6 C7 124.7(11) . .
C5A C6 C7 124.7(11) 4_565 .
C5B C6 C7 122.1(11) . .
C5B C6 C7 122.1(11) 4_565 .
C8 C7 C12 116.6(8) . .
C8 C7 C6 123.2(10) . .
C12 C7 C6 120.2(9) . .
C9 C8 C7 123.7(9) . .
C9 C8 H8A 118.2 . .
C7 C8 H8A 118.2 . .
C10 C9 C8 120.6(9) . .
C10 C9 H9A 119.7 . .
C8 C9 H9A 119.7 . .
C9 C10 C11 117.4(9) . .
C9 C10 C13 121.1(11) . .
C11 C10 C13 121.5(11) . .
C10 C11 C12 122.0(9) . .
C10 C11 H11A 119.0 . .
C12 C11 H11A 119.0 . .
C11 C12 C7 119.8(8) . .
C11 C12 H12A 120.1 . .
C7 C12 H12A 120.1 . .
C14 C13 C14 111.5(16) 4_565 .
C14 C13 C10 123.9(8) 4_565 .
C14 C13 C10 123.9(8) . .
C13 C14 C15 123.1(14) . .
C13 C14 H14A 118.5 . .
C15 C14 H14A 118.5 . .
N5 C15 C14 126.1(13) . .
N5 C15 H15A 116.9 . .
C14 C15 H15A 116.9 . .
C2 N2 Fe1 176.0(8) . .
N2 C2 Au1 175.0(9) . 1_655
C3 N3 Fe1 177.7(6) . .
N3 C3 Au2 177.8(7) . .
C3 Au2 C3 177.3(4) . 4_575
C3 Au2 Au1 91.2(2) . 3_666
C3 Au2 Au1 91.2(2) 4_575 3_666

loop_
_geom_bond_atom_site_label_1
_geom_bond_atom_site_label_2
_geom_bond_distance
_geom_bond_site_symmetry_2
Fe1 N3 1.918(7) 4_565
Fe1 N3 1.918(7) .
Fe1 N1 1.930(8) .
Fe1 N2 1.930(8) .
Fe1 N4 1.995(7) .
Fe1 N5 2.017(8) 1_556
Au1 C1 1.993(9) .
Au1 C2 2.016(10) 1_455
Au1 Au2 3.1097(5) 3_666
N1 C1 1.142(12) .
N4 C4A 1.349(9) 4_565
N4 C4A 1.349(9) .
N4 C4B 1.370(9) 4_565
N4 C4B 1.370(9) .
N5 C15 1.307(14) .
N5 C15 1.307(14) 4_565
N5 Fe1 2.017(8) 1_554
C4A C5A 1.35(2) .
C4A C4A 1.64(3) 4_565
C4A H4A 0.9600 .
C5A C6 1.352(9) .
C5A C5A 1.70(3) 4_565
C5A H5A 0.9601 .
C4B C5B 1.35(2) .
C4B C4B 1.94(3) 4_565
C4B H4B 0.9600 .
C5B C6 1.365(9) .
C5B C5B 1.88(3) 4_565
C5B H5B 0.9599 .
C6 C5A 1.352(9) 4_565
C6 C5B 1.365(9) 4_565
C6 C7 1.461(16) .
C7 C8 1.390(8) .
C7 C12 1.415(8) .
C8 C9 1.387(19) .
C8 H8A 0.9500 .
C9 C10 1.384(8) .
C9 H9A 0.9500 .
C10 C11 1.411(8) .
C10 C13 1.459(19) .
C11 C12 1.413(9) .
C11 H11A 0.9500 .
C12 H12A 0.9500 .
C13 C14 1.300(16) 4_565
C13 C14 1.300(16) .
C14 C15 1.360(15) .
C14 H14A 0.9500 .
C15 H15A 0.9500 .
N2 C2 1.133(13) .
C2 Au1 2.016(10) 1_655
N3 C3 1.164(12) .
C3 Au2 1.962(10) .
Au2 C3 1.962(10) 4_575
Au2 Au1 3.1097(5) 3_666

loop_
_geom_torsion_atom_site_label_1
_geom_torsion_atom_site_label_2
_geom_torsion_atom_site_label_3
_geom_torsion_atom_site_label_4
_geom_torsion
_geom_torsion_site_symmetry_1
_geom_torsion_site_symmetry_2
_geom_torsion_site_symmetry_3
_geom_torsion_site_symmetry_4
N3 Fe1 N1 C1 90.67(16) 4_565 . . .
N3 Fe1 N1 C1 -90.67(16) . . . .
N2 Fe1 N1 C1 0.0(2) . . . .
N4 Fe1 N1 C1 180.000(14) . . . .
N5 Fe1 N1 C1 0.000(14) 1_556 . . .
N3 Fe1 N4 C4A 42.7(9) 4_565 . . 4_565
N3 Fe1 N4 C4A -139.1(9) . . . 4_565
N1 Fe1 N4 C4A -48.2(9) . . . 4_565
N2 Fe1 N4 C4A 131.8(9) . . . 4_565
N5 Fe1 N4 C4A -48.2(9) 1_556 . . 4_565
N3 Fe1 N4 C4A 139.1(9) 4_565 . . .
N3 Fe1 N4 C4A -42.7(9) . . . .
N1 Fe1 N4 C4A 48.2(9) . . . .
N2 Fe1 N4 C4A -131.8(9) . . . .
N5 Fe1 N4 C4A 48.2(9) 1_556 . . .
N3 Fe1 N4 C4B -34.7(8) 4_565 . . 4_565
N3 Fe1 N4 C4B 143.5(8) . . . 4_565
N1 Fe1 N4 C4B -125.6(8) . . . 4_565
N2 Fe1 N4 C4B 54.4(8) . . . 4_565
N5 Fe1 N4 C4B -125.6(8) 1_556 . . 4_565
N3 Fe1 N4 C4B -143.5(8) 4_565 . . .
N3 Fe1 N4 C4B 34.7(8) . . . .
N1 Fe1 N4 C4B 125.6(8) . . . .
N2 Fe1 N4 C4B -54.4(8) . . . .
N5 Fe1 N4 C4B 125.6(8) 1_556 . . .
Fe1 N1 C1 Au1 0.00(3) . . . .
C2 Au1 C1 N1 180.00(2) 1_455 . . .
Au2 Au1 C1 N1 0.000(18) 3_666 . . .
C4A N4 C4A C5A -59.7(16) 4_565 . . .
C4B N4 C4A C5A -8.6(18) 4_565 . . .
C4B N4 C4A C5A 68.7(15) . . . .
Fe1 N4 C4A C5A 177.4(10) . . . .
C4B N4 C4A C4A 51.1(8) 4_565 . . 4_565
C4B N4 C4A C4A 128.3(10) . . . 4_565
Fe1 N4 C4A C4A -122.9(10) . . . 4_565
N4 C4A C5A C6 2(2) . . . .
C4A C4A C5A C6 -41.7(12) 4_565 . . .
N4 C4A C5A C5A 43.3(13) . . . 4_565
C4A C4A C5A C5A 0.000(2) 4_565 . . 4_565
C4A N4 C4B C5B -6.0(16) 4_565 . . .
C4A N4 C4B C5B -62.6(14) . . . .
C4B N4 C4B C5B 55.2(16) 4_565 . . .
Fe1 N4 C4B C5B 179.6(9) . . . .
C4A N4 C4B C4B -61.2(10) 4_565 . . 4_565
C4A N4 C4B C4B -117.9(10) . . . 4_565
Fe1 N4 C4B C4B 124.3(10) . . . 4_565
N4 C4B C5B C6 -3(2) . . . .
C4B C4B C5B C6 32.2(14) 4_565 . . .
N4 C4B C5B C5B -35.4(11) . . . 4_565
C4B C4B C5B C5B 0.000(2) 4_565 . . 4_565
C4A C5A C6 C5A 59.0(16) . . . 4_565
C4A C5A C6 C5B -65.8(15) . . . .
C5A C5A C6 C5B -124.8(11) 4_565 . . .
C4A C5A C6 C5B 7.3(18) . . . 4_565
C5A C5A C6 C5B -51.7(9) 4_565 . . 4_565
C4A C5A C6 C7 -176.8(11) . . . .
C5A C5A C6 C7 124.1(15) 4_565 . . .
C4B C5B C6 C5A 70.9(17) . . . .
C5B C5B C6 C5A 118.2(13) 4_565 . . .
C4B C5B C6 C5A 10(2) . . . 4_565
C5B C5B C6 C5A 57.3(10) 4_565 . . 4_565
C4B C5B C6 C5B -47(2) . . . 4_565
C4B C5B C6 C7 -174.0(13) . . . .
C5B C5B C6 C7 -126.7(16) 4_565 . . .
C5A C6 C7 C8 -50.0(11) . . . .
C5A C6 C7 C8 50.0(11) 4_565 . . .
C5B C6 C7 C8 -125.5(11) . . . .
C5B C6 C7 C8 125.5(11) 4_565 . . .
C5A C6 C7 C12 130.0(11) . . . .
C5A C6 C7 C12 -130.0(11) 4_565 . . .
C5B C6 C7 C12 54.5(11) . . . .
C5B C6 C7 C12 -54.5(11) 4_565 . . .
C12 C7 C8 C9 0.0 . . . .
C6 C7 C8 C9 180.0 . . . .
C7 C8 C9 C10 0.0 . . . .
C8 C9 C10 C11 0.0 . . . .
C8 C9 C10 C13 180.000(2) . . . .
C9 C10 C11 C12 0.0 . . . .
C13 C10 C11 C12 180.0 . . . .
C10 C11 C12 C7 0.0 . . . .
C8 C7 C12 C11 0.0 . . . .
C6 C7 C12 C11 180.0 . . . .
C9 C10 C13 C14 -84.8(17) . . . 4_565
C11 C10 C13 C14 95.2(17) . . . 4_565
C9 C10 C13 C14 84.8(17) . . . .
C11 C10 C13 C14 -95.2(17) . . . .
C14 C13 C14 C15 -10(3) 4_565 . . .
C10 C13 C14 C15 178.8(14) . . . .
C15 N5 C15 C14 11(2) 4_565 . . .
Fe1 N5 C15 C14 173.3(11) 1_554 . . .
C13 C14 C15 N5 -1(3) . . . .
N3 Fe1 N2 C2 89.33(16) 4_565 . . .
N3 Fe1 N2 C2 -89.33(16) . . . .
N1 Fe1 N2 C2 180.0(2) . . . .
N4 Fe1 N2 C2 0.00(2) . . . .
N5 Fe1 N2 C2 180.00(2) 1_556 . . .
Fe1 N2 C2 Au1 0.00(4) . . . 1_655
N3 Fe1 N3 C3 -57(20) 4_565 . . .
N1 Fe1 N3 C3 159(15) . . . .
N2 Fe1 N3 C3 -21(15) . . . .
N4 Fe1 N3 C3 -110(15) . . . .
N5 Fe1 N3 C3 72(15) 1_556 . . .
Fe1 N3 C3 Au2 -138(15) . . . .
N3 C3 Au2 C3 -64(23) . . . 4_575
N3 C3 Au2 Au1 90(18) . . . 3_666
